data_4502673
loop_
_publ_author_name
'Arumuganathan, T.'
'Rao, A. Srinivasa'
'Das, Samar K.'

_publ_section_title
;
 Polyoxometalate Supported Transition Metal Complexes: Synthesis, Crystal
 Structures, and Supramolecular Chemistry
;
_journal_issue 10
_journal_name_full 'Crystal Growth &amp; Design'
_journal_page_first 4272
_journal_paper_doi 10.1021/cg901507z
_journal_volume 10
_journal_year 2010
_chemical_formula_moiety 'C25 H50 Mo7 N10 O32 Zn'
_chemical_formula_sum 'C25 H50 Mo7 N10 O32 Zn'
_chemical_formula_weight 1739.70
_chemical_name_systematic
; 
 ? 
;
_space_group_IT_number 9
_symmetry_cell_setting monoclinic
_symmetry_space_group_name_Hall 'C -2yc'
_symmetry_space_group_name_H-M 'C 1 c 1'
_atom_sites_solution_hydrogens geom
_atom_sites_solution_primary direct
_atom_sites_solution_secondary difmap
_audit_creation_method SHELXL-97
_cell_angle_alpha 90.00
_cell_angle_beta 96.377(3)
_cell_angle_gamma 90.00
_cell_formula_units_Z 4
_cell_length_a 18.328(4)
_cell_length_b 13.624(3)
_cell_length_c 20.406(4)
_cell_measurement_reflns_used 8275
_cell_measurement_temperature 293(2)
_cell_measurement_theta_max 26.08
_cell_measurement_theta_min 2.55
_cell_volume 5063.9(19)
_computing_cell_refinement 'Bruker SMART'
_computing_data_collection 'Bruker SMART'
_computing_data_reduction 'Bruker SAINT'
_computing_molecular_graphics 'Bruker SHELXTL'
_computing_publication_material 'Bruker SHELXTL'
_computing_structure_refinement 'SHELXL-97 (Sheldrick, 1997)'
_computing_structure_solution 'SHELXS-97 (Sheldrick, 1990)'
_diffrn_ambient_temperature 293(2)
_diffrn_measured_fraction_theta_full 0.993
_diffrn_measured_fraction_theta_max 0.993
_diffrn_measurement_device_type 'CCD area detector'
_diffrn_measurement_method 'phi and omega scans'
_diffrn_radiation_monochromator graphite
_diffrn_radiation_source 'fine-focus sealed tube'
_diffrn_radiation_type MoK\a
_diffrn_radiation_wavelength 0.71073
_diffrn_reflns_av_R_equivalents 0.0192
_diffrn_reflns_av_sigmaI/netI 0.0253
_diffrn_reflns_limit_h_max 22
_diffrn_reflns_limit_h_min -22
_diffrn_reflns_limit_k_max 16
_diffrn_reflns_limit_k_min -16
_diffrn_reflns_limit_l_max 25
_diffrn_reflns_limit_l_min -24
_diffrn_reflns_number 25307
_diffrn_reflns_theta_full 26.08
_diffrn_reflns_theta_max 26.08
_diffrn_reflns_theta_min 1.87
_exptl_absorpt_coefficient_mu 2.244
_exptl_absorpt_correction_T_max 0.5336
_exptl_absorpt_correction_T_min 0.4524
_exptl_absorpt_correction_type empirical
_exptl_absorpt_process_details 'Bruker SADABS'
_exptl_crystal_colour colorless
_exptl_crystal_density_diffrn 2.282
_exptl_crystal_density_method 'not measured'
_exptl_crystal_description block
_exptl_crystal_F_000 3400
_exptl_crystal_size_max 0.42
_exptl_crystal_size_mid 0.40
_exptl_crystal_size_min 0.32
_refine_diff_density_max 0.678
_refine_diff_density_min -0.623
_refine_diff_density_rms 0.102
_refine_ls_abs_structure_details 'Flack H D (1983), Acta Cryst. A39, 876-881'
_refine_ls_abs_structure_Flack 0.025(9)
_refine_ls_extinction_method none
_refine_ls_goodness_of_fit_ref 1.096
_refine_ls_hydrogen_treatment mixed
_refine_ls_matrix_type full
_refine_ls_number_parameters 696
_refine_ls_number_reflns 9875
_refine_ls_number_restraints 2
_refine_ls_restrained_S_all 1.096
_refine_ls_R_factor_all 0.0190
_refine_ls_R_factor_gt 0.0188
_refine_ls_shift/su_max 0.004
_refine_ls_shift/su_mean 0.000
_refine_ls_structure_factor_coef Fsqd
_refine_ls_weighting_details 'calc w=1/[\s^2^(Fo^2^)+(0.0305P)^2^+0.0902P] where P=(Fo^2^+2Fc^2^)/3'
_refine_ls_weighting_scheme calc
_refine_ls_wR_factor_gt 0.0494
_refine_ls_wR_factor_ref 0.0495
_reflns_number_gt 9803
_reflns_number_total 9875
_reflns_threshold_expression >2sigma(I)
_cod_data_source_file cg901507z_si_004.cif
_cod_data_source_block skd231a
_cod_original_sg_symbol_H-M Cc
_cod_database_code 4502673

loop_
_symmetry_equiv_pos_as_xyz
'x, y, z'
'x, -y, z+1/2'
'x+1/2, y+1/2, z'
'x+1/2, -y+1/2, z+1/2'

loop_
_atom_site_label
_atom_site_type_symbol
_atom_site_fract_x
_atom_site_fract_y
_atom_site_fract_z
_atom_site_U_iso_or_equiv
_atom_site_adp_type
_atom_site_occupancy
_atom_site_symmetry_multiplicity
_atom_site_calc_flag
_atom_site_refinement_flags
Mo1 Mo 0.552027(14) 0.733799(18) 0.079289(12) 0.02432(6) Uani 1 1 d .
Mo2 Mo 0.333524(14) 0.58920(2) 0.305682(14) 0.02864(6) Uani 1 1 d .
Mo3 Mo 0.616435(13) 0.654361(18) 0.221562(12) 0.02290(6) Uani 1 1 d .
Mo4 Mo 0.512404(13) 0.589240(19) 0.332959(12) 0.02507(6) Uani 1 1 d .
Mo5 Mo 0.369317(14) 0.815431(18) 0.281034(13) 0.02588(6) Uani 1 1 d .
Mo6 Mo 0.473344(14) 0.887523(18) 0.170291(13) 0.02464(6) Uani 1 1 d .
Mo7 Mo 0.430993(13) 0.646774(17) 0.177626(12) 0.02132(6) Uani 1 1 d .
Zn1 Zn 0.71866(2) 0.89653(3) 0.058613(19) 0.03226(9) Uani 1 1 d .
O1 O 0.62638(13) 0.80969(17) 0.07345(12) 0.0330(5) Uani 1 1 d .
O2 O 0.53267(15) 0.68126(19) 0.00288(11) 0.0398(6) Uani 1 1 d .
O3 O 0.60234(12) 0.62807(16) 0.12562(11) 0.0275(5) Uani 1 1 d .
O4 O 0.52888(12) 0.74884(15) 0.17996(10) 0.0209(4) Uani 1 1 d .
O5 O 0.44693(13) 0.63149(17) 0.09596(11) 0.0306(5) Uani 1 1 d .
O6 O 0.47818(13) 0.83458(17) 0.07917(10) 0.0283(5) Uani 1 1 d .
O7 O 0.32196(15) 0.6054(2) 0.38703(13) 0.0430(6) Uani 1 1 d .
O8 O 0.26732(14) 0.5056(2) 0.27687(14) 0.0433(6) Uani 1 1 d .
O9 O 0.29308(12) 0.71041(18) 0.27237(12) 0.0309(5) Uani 1 1 d .
O10 O 0.42545(11) 0.68012(15) 0.28536(10) 0.0229(4) Uani 1 1 d .
O11 O 0.42024(13) 0.50838(16) 0.31949(13) 0.0325(5) Uani 1 1 d .
O12 O 0.68441(13) 0.74229(17) 0.22403(12) 0.0325(5) Uani 1 1 d .
O13 O 0.66287(13) 0.54607(17) 0.23952(12) 0.0341(5) Uani 1 1 d .
O14 O 0.58265(12) 0.68098(16) 0.30590(10) 0.0264(4) Uani 1 1 d .
O15 O 0.50949(11) 0.57179(15) 0.22173(11) 0.0242(4) Uani 1 1 d .
O16 O 0.56521(14) 0.48505(18) 0.34577(13) 0.0405(6) Uani 1 1 d .
O17 O 0.50333(14) 0.6346(2) 0.40994(12) 0.0386(6) Uani 1 1 d .
O18 O 0.37578(14) 0.83996(19) 0.36361(12) 0.0381(5) Uani 1 1 d .
O19 O 0.30666(13) 0.90079(16) 0.24612(13) 0.0343(5) Uani 1 1 d .
O20 O 0.45842(12) 0.87844(16) 0.26136(11) 0.0274(5) Uani 1 1 d .
O21 O 0.38768(11) 0.77061(15) 0.17505(10) 0.0240(4) Uani 1 1 d .
O22 O 0.40669(15) 0.97021(19) 0.14214(13) 0.0406(6) Uani 1 1 d .
O23 O 0.55389(13) 0.95354(17) 0.17918(12) 0.0348(5) Uani 1 1 d .
O24 O 0.35648(12) 0.56985(17) 0.18512(12) 0.0318(5) Uani 1 1 d .
O25 O 0.69577(14) 0.9787(2) 0.14431(13) 0.0421(6) Uani 1 1 d .
O26 O 0.80763(17) 0.9908(3) 0.05794(15) 0.0593(8) Uani 1 1 d .
O27 O 0.75182(18) 0.8055(2) -0.01316(14) 0.0516(7) Uani 1 1 d .
O28 O 0.77571(15) 0.8010(2) 0.12971(14) 0.0457(6) Uani 1 1 d .
O29 O 0.4037(2) 0.4618(4) 0.4707(2) 0.0906(14) Uani 1 1 d .
O30 O 0.3059(4) 0.8826(3) 0.5828(3) 0.1060(19) Uani 1 1 d .
O31 O 0.6819(4) 0.6289(5) 0.9666(4) 0.174(4) Uani 1 1 d .
O32 O 0.4035(4) 0.2523(7) 0.9893(4) 0.168(3) Uani 1 1 d .
C1 C 0.6660(2) 1.0090(3) -0.06582(17) 0.0352(7) Uani 1 1 d .
H1 H 0.7111 0.9888 -0.0779 0.042 Uiso 1 1 calc R
C2 C 0.6221(2) 1.0691(3) -0.10900(19) 0.0409(8) Uani 1 1 d .
C3 C 0.5551(2) 1.1010(3) -0.0893(2) 0.0417(8) Uani 1 1 d .
H3 H 0.5248 1.1433 -0.1157 0.050 Uiso 1 1 calc R
C4 C 0.5355(2) 1.0682(3) -0.0301(2) 0.0438(9) Uani 1 1 d .
H4 H 0.4905 1.0868 -0.0169 0.053 Uiso 1 1 calc R
C5 C 0.5815(2) 1.0079(3) 0.01002(19) 0.0410(8) Uani 1 1 d .
H5 H 0.5673 0.9870 0.0501 0.049 Uiso 1 1 calc R
C6 C 0.6805(3) 0.4126(3) 0.1062(2) 0.0573(12) Uani 1 1 d .
H6 H 0.6853 0.4764 0.1222 0.069 Uiso 1 1 calc R
C7 C 0.6270(3) 0.3907(3) 0.0558(2) 0.0493(10) Uani 1 1 d .
C8 C 0.6240(3) 0.2941(3) 0.0331(2) 0.0571(12) Uani 1 1 d .
H8 H 0.5889 0.2767 -0.0015 0.069 Uiso 1 1 calc R
C9 C 0.6716(3) 0.2246(3) 0.0606(3) 0.0639(13) Uani 1 1 d .
H9 H 0.6697 0.1605 0.0449 0.077 Uiso 1 1 calc R
C10 C 0.7231(3) 0.2519(4) 0.1126(3) 0.0678(14) Uani 1 1 d .
H10 H 0.7552 0.2056 0.1332 0.081 Uiso 1 1 calc R
C11 C 0.5795(4) 0.3250(4) 0.2227(3) 0.0708(15) Uani 1 1 d .
H11 H 0.6174 0.3525 0.2509 0.085 Uiso 1 1 calc R
C12 C 0.5784(3) 0.2225(4) 0.2116(3) 0.0668(14) Uani 1 1 d .
C13 C 0.5203(3) 0.1902(4) 0.1695(3) 0.0730(16) Uani 1 1 d .
H13 H 0.5155 0.1233 0.1611 0.088 Uiso 1 1 calc R
C14 C 0.4694(3) 0.2521(4) 0.1396(4) 0.0824(17) Uani 1 1 d .
H14 H 0.4321 0.2272 0.1096 0.099 Uiso 1 1 calc R
C15 C 0.4716(4) 0.3504(4) 0.1526(4) 0.0794(17) Uani 1 1 d .
H15 H 0.4357 0.3930 0.1334 0.095 Uiso 1 1 calc R
C16 C 0.2788(2) 0.0739(3) 0.40937(19) 0.0457(9) Uani 1 1 d .
C17 C 0.3392(2) 0.0683(4) 0.4567(2) 0.0522(10) Uani 1 1 d .
H17 H 0.3616 0.0078 0.4658 0.063 Uiso 1 1 calc R
C18 C 0.3378(3) 0.2336(4) 0.4775(3) 0.0676(13) Uani 1 1 d .
H18 H 0.3589 0.2870 0.5008 0.081 Uiso 1 1 calc R
C19 C 0.2781(3) 0.2474(4) 0.4314(3) 0.0758(16) Uani 1 1 d .
H19 H 0.2590 0.3099 0.4227 0.091 Uiso 1 1 calc R
C20 C 0.2472(2) 0.1673(4) 0.3987(2) 0.0548(11) Uani 1 1 d .
H20 H 0.2050 0.1747 0.3693 0.066 Uiso 1 1 calc R
C21 C 0.3805(2) 0.8359(3) 0.7862(2) 0.0430(9) Uani 1 1 d .
C22 C 0.3795(2) 0.7338(3) 0.7906(2) 0.0482(9) Uani 1 1 d .
H22 H 0.3399 0.6990 0.7698 0.058 Uiso 1 1 calc R
C23 C 0.4928(3) 0.7308(3) 0.8564(2) 0.0593(12) Uani 1 1 d .
H23 H 0.5300 0.6949 0.8801 0.071 Uiso 1 1 calc R
C24 C 0.4958(3) 0.8310(3) 0.8537(2) 0.0576(11) Uani 1 1 d .
H24 H 0.5359 0.8635 0.8758 0.069 Uiso 1 1 calc R
C25 C 0.4422(2) 0.8835(3) 0.8198(2) 0.0497(10) Uani 1 1 d .
H25 H 0.4457 0.9516 0.8184 0.060 Uiso 1 1 calc R
N1 N 0.64669(15) 0.9790(2) -0.00799(15) 0.0330(6) Uani 1 1 d .
N2 N 0.6451(3) 1.0985(3) -0.16779(19) 0.0707(13) Uani 1 1 d .
N3 N 0.7260(2) 0.3425(3) 0.1322(2) 0.0632(11) Uani 1 1 d .
N4 N 0.5796(3) 0.4607(3) 0.0296(3) 0.0902(18) Uani 1 1 d .
N5 N 0.5276(3) 0.3819(3) 0.1938(2) 0.0647(11) Uani 1 1 d .
N6 N 0.6298(3) 0.1631(4) 0.2422(3) 0.0998(18) Uani 1 1 d .
N7 N 0.3653(2) 0.1452(3) 0.48867(18) 0.0549(9) Uani 1 1 d .
N8 N 0.2506(2) -0.0097(3) 0.3761(2) 0.0617(10) Uani 1 1 d .
N9 N 0.4345(2) 0.6861(2) 0.82392(18) 0.0523(9) Uani 1 1 d .
N10 N 0.3244(2) 0.8844(3) 0.7514(2) 0.0627(11) Uani 1 1 d .
H30A H 0.345(4) 0.920(5) 0.601(3) 0.10(2) Uiso 1 1 d .
H30B H 0.259(4) 0.875(6) 0.567(4) 0.11(3) Uiso 1 1 d .
H3A H 0.770(3) 0.359(4) 0.156(3) 0.073(16) Uiso 1 1 d .
H7A H 0.406(2) 0.141(3) 0.523(2) 0.041(11) Uiso 1 1 d .
H9A H 0.416(3) 0.609(5) 0.819(3) 0.088(19) Uiso 1 1 d .

loop_
_atom_site_aniso_label
_atom_site_aniso_U_11
_atom_site_aniso_U_22
_atom_site_aniso_U_33
_atom_site_aniso_U_23
_atom_site_aniso_U_13
_atom_site_aniso_U_12
Mo1 0.02879(12) 0.02346(12) 0.02007(11) -0.00125(9) -0.00018(9) 0.00138(10)
Mo2 0.02468(13) 0.02686(14) 0.03366(14) 0.00367(11) 0.00009(11) -0.00416(10)
Mo3 0.02250(12) 0.02139(12) 0.02374(12) 0.00063(9) -0.00221(10) 0.00193(9)
Mo4 0.02601(13) 0.02410(12) 0.02398(12) 0.00464(10) -0.00219(10) 0.00083(10)
Mo5 0.02856(13) 0.02148(12) 0.02712(13) -0.00215(10) 0.00102(10) 0.00342(10)
Mo6 0.02989(13) 0.01634(11) 0.02710(13) 0.00118(9) 0.00061(10) 0.00281(10)
Mo7 0.02296(12) 0.01731(11) 0.02235(12) -0.00169(9) -0.00346(9) 0.00046(9)
Zn1 0.03321(19) 0.03167(19) 0.0312(2) 0.00384(15) 0.00036(16) -0.00133(15)
O1 0.0327(12) 0.0302(12) 0.0363(13) 0.0033(10) 0.0051(10) -0.0013(10)
O2 0.0538(15) 0.0429(14) 0.0216(11) -0.0063(10) 0.0001(11) -0.0015(12)
O3 0.0333(12) 0.0236(10) 0.0254(11) -0.0052(8) 0.0027(9) 0.0067(9)
O4 0.0250(10) 0.0160(9) 0.0211(10) -0.0006(7) 0.0000(8) 0.0015(8)
O5 0.0364(12) 0.0279(11) 0.0259(11) -0.0069(9) -0.0035(9) -0.0003(9)
O6 0.0339(11) 0.0293(11) 0.0203(10) 0.0036(8) -0.0034(9) 0.0047(9)
O7 0.0405(14) 0.0511(16) 0.0378(14) 0.0077(12) 0.0058(12) 0.0001(12)
O8 0.0380(13) 0.0385(14) 0.0529(16) 0.0033(12) 0.0033(11) -0.0146(11)
O9 0.0237(10) 0.0307(11) 0.0370(12) 0.0006(10) -0.0023(9) 0.0006(9)
O10 0.0236(10) 0.0222(10) 0.0223(10) 0.0009(8) -0.0008(8) 0.0008(8)
O11 0.0294(11) 0.0233(10) 0.0437(13) 0.0067(10) -0.0004(10) -0.0027(9)
O12 0.0309(12) 0.0342(12) 0.0318(12) -0.0015(9) 0.0004(9) -0.0047(10)
O13 0.0329(12) 0.0312(12) 0.0375(12) 0.0058(10) 0.0016(10) 0.0086(10)
O14 0.0283(11) 0.0255(11) 0.0242(11) -0.0004(8) -0.0019(9) -0.0026(9)
O15 0.0255(11) 0.0176(10) 0.0283(11) -0.0023(8) -0.0020(9) 0.0015(8)
O16 0.0380(13) 0.0310(13) 0.0510(15) 0.0147(11) -0.0023(11) 0.0056(10)
O17 0.0403(14) 0.0476(15) 0.0263(12) -0.0017(11) -0.0027(10) -0.0007(11)
O18 0.0436(14) 0.0414(14) 0.0289(12) -0.0058(10) 0.0028(11) 0.0003(11)
O19 0.0338(12) 0.0280(12) 0.0408(13) -0.0029(10) 0.0021(10) 0.0100(10)
O20 0.0318(11) 0.0223(10) 0.0278(11) -0.0026(8) 0.0024(9) -0.0010(9)
O21 0.0245(10) 0.0211(11) 0.0247(11) -0.0005(8) -0.0048(8) 0.0037(8)
O22 0.0477(15) 0.0293(12) 0.0445(14) 0.0081(10) 0.0040(12) 0.0161(11)
O23 0.0392(13) 0.0247(11) 0.0411(13) -0.0029(10) 0.0066(11) -0.0054(10)
O24 0.0302(12) 0.0264(11) 0.0370(13) -0.0016(10) -0.0040(10) -0.0063(9)
O25 0.0413(14) 0.0452(15) 0.0386(13) -0.0073(11) -0.0009(11) -0.0029(11)
O26 0.0579(18) 0.073(2) 0.0469(17) -0.0085(15) 0.0046(14) -0.0325(16)
O27 0.0699(19) 0.0428(15) 0.0452(16) -0.0013(12) 0.0202(14) 0.0053(14)
O28 0.0391(14) 0.0512(16) 0.0462(15) 0.0163(13) 0.0017(12) 0.0046(12)
O29 0.089(3) 0.112(3) 0.076(2) 0.056(2) 0.033(2) 0.053(2)
O30 0.126(4) 0.060(2) 0.118(4) 0.008(2) -0.049(4) -0.032(3)
O31 0.127(5) 0.179(6) 0.236(8) -0.142(6) 0.110(5) -0.084(4)
O32 0.150(5) 0.247(9) 0.112(5) 0.010(5) 0.037(4) 0.033(6)
C1 0.0365(18) 0.0331(18) 0.0357(18) 0.0032(14) 0.0024(15) 0.0045(14)
C2 0.048(2) 0.0398(19) 0.0344(18) 0.0056(15) 0.0012(16) 0.0079(16)
C3 0.0362(19) 0.043(2) 0.043(2) 0.0028(16) -0.0088(16) 0.0085(15)
C4 0.0319(18) 0.047(2) 0.053(2) 0.0000(18) 0.0040(17) 0.0016(16)
C5 0.0400(19) 0.041(2) 0.043(2) 0.0056(16) 0.0113(16) -0.0012(15)
C6 0.070(3) 0.048(2) 0.049(2) -0.0172(19) -0.012(2) -0.008(2)
C7 0.062(3) 0.042(2) 0.040(2) -0.0095(16) -0.0102(19) 0.0078(18)
C8 0.060(3) 0.051(2) 0.055(3) -0.023(2) -0.022(2) 0.010(2)
C9 0.059(3) 0.044(2) 0.085(4) -0.009(2) -0.011(2) 0.009(2)
C10 0.049(3) 0.074(3) 0.076(4) 0.009(3) -0.015(2) 0.012(2)
C11 0.104(4) 0.051(3) 0.060(3) -0.010(2) 0.017(3) -0.007(3)
C12 0.072(3) 0.053(3) 0.080(4) 0.000(2) 0.031(3) 0.007(2)
C13 0.070(3) 0.045(3) 0.110(5) -0.015(3) 0.035(3) -0.008(2)
C14 0.068(3) 0.065(3) 0.114(5) -0.008(3) 0.009(3) 0.000(3)
C15 0.074(4) 0.065(3) 0.100(5) -0.005(3) 0.011(3) 0.014(3)
C16 0.039(2) 0.061(2) 0.0362(19) -0.0069(17) 0.0015(16) -0.0024(18)
C17 0.040(2) 0.062(3) 0.053(2) 0.005(2) -0.0043(18) -0.003(2)
C18 0.061(3) 0.070(3) 0.068(3) -0.017(3) -0.006(2) -0.012(3)
C19 0.082(4) 0.065(3) 0.075(4) -0.008(3) -0.018(3) 0.020(3)
C20 0.045(2) 0.070(3) 0.045(2) -0.008(2) -0.0109(19) 0.015(2)
C21 0.051(2) 0.0293(17) 0.051(2) 0.0017(16) 0.0131(18) -0.0005(16)
C22 0.056(2) 0.0326(19) 0.057(2) 0.0016(17) 0.0107(19) -0.0022(18)
C23 0.083(3) 0.046(2) 0.047(2) -0.0017(19) -0.002(2) 0.013(2)
C24 0.067(3) 0.049(2) 0.055(3) -0.006(2) -0.003(2) -0.001(2)
C25 0.059(3) 0.0312(19) 0.058(3) -0.0031(17) 0.001(2) -0.0012(17)
N1 0.0303(13) 0.0312(14) 0.0366(15) 0.0047(12) 0.0004(11) -0.0002(11)
N2 0.086(3) 0.088(3) 0.041(2) 0.032(2) 0.019(2) 0.039(2)
N3 0.049(2) 0.071(3) 0.063(3) -0.005(2) -0.023(2) -0.0031(19)
N4 0.122(4) 0.048(2) 0.088(3) -0.020(2) -0.047(3) 0.033(3)
N5 0.088(3) 0.0351(18) 0.074(3) -0.0091(19) 0.026(2) 0.001(2)
N6 0.110(5) 0.077(3) 0.112(5) 0.017(3) 0.012(4) 0.032(3)
N7 0.0377(18) 0.083(3) 0.0407(19) 0.0014(18) -0.0105(16) -0.0036(18)
N8 0.062(2) 0.062(2) 0.059(2) -0.0138(19) -0.0006(19) -0.0027(19)
N9 0.080(3) 0.0315(17) 0.048(2) 0.0046(15) 0.0179(19) 0.0115(17)
N10 0.050(2) 0.043(2) 0.093(3) 0.004(2) -0.001(2) 0.0036(17)

loop_
_atom_type_symbol
_atom_type_description
_atom_type_scat_dispersion_real
_atom_type_scat_dispersion_imag
_atom_type_scat_source
C C 0.0033 0.0016 'International Tables Vol C Tables 4.2.6.8 and 6.1.1.4'
N N 0.0061 0.0033 'International Tables Vol C Tables 4.2.6.8 and 6.1.1.4'
O O 0.0106 0.0060 'International Tables Vol C Tables 4.2.6.8 and 6.1.1.4'
Zn Zn 0.2839 1.4301 'International Tables Vol C Tables 4.2.6.8 and 6.1.1.4'
Mo Mo -1.6832 0.6857 'International Tables Vol C Tables 4.2.6.8 and 6.1.1.4'
H H 0.0000 0.0000 'International Tables Vol C Tables 4.2.6.8 and 6.1.1.4'

loop_
_geom_angle_atom_site_label_1
_geom_angle_atom_site_label_2
_geom_angle_atom_site_label_3
_geom_angle
_geom_angle_publ_flag
O2 Mo1 O1 105.80(12) y
O2 Mo1 O3 100.10(11) y
O1 Mo1 O3 98.34(11) y
O2 Mo1 O6 102.80(11) y
O1 Mo1 O6 97.64(11) y
O3 Mo1 O6 147.21(9) y
O2 Mo1 O4 149.72(10) y
O1 Mo1 O4 104.47(10) y
O3 Mo1 O4 74.58(8) y
O6 Mo1 O4 73.78(8) y
O2 Mo1 O5 78.53(10) y
O1 Mo1 O5 175.66(10) y
O3 Mo1 O5 81.04(9) y
O6 Mo1 O5 80.88(9) y
O4 Mo1 O5 71.22(8) y
O7 Mo2 O8 104.97(13) y
O7 Mo2 O9 98.58(12) y
O8 Mo2 O9 102.74(12) y
O7 Mo2 O11 96.94(12) y
O8 Mo2 O11 102.15(12) y
O9 Mo2 O11 146.01(10) y
O7 Mo2 O10 107.13(11) y
O8 Mo2 O10 147.88(11) y
O9 Mo2 O10 73.51(9) y
O11 Mo2 O10 73.07(9) y
O7 Mo2 O24 177.24(11) y
O8 Mo2 O24 77.75(11) y
O9 Mo2 O24 81.08(9) y
O11 Mo2 O24 81.99(10) y
O10 Mo2 O24 70.14(7) y
O13 Mo3 O12 104.50(12) y
O13 Mo3 O14 99.87(11) y
O12 Mo3 O14 98.39(10) y
O13 Mo3 O3 93.58(10) y
O12 Mo3 O3 99.74(10) y
O14 Mo3 O3 153.91(9) y
O13 Mo3 O4 157.47(10) y
O12 Mo3 O4 95.77(10) y
O14 Mo3 O4 86.58(9) y
O3 Mo3 O4 73.08(8) y
O13 Mo3 O15 88.94(10) y
O12 Mo3 O15 165.74(10) y
O14 Mo3 O15 74.19(8) y
O3 Mo3 O15 83.88(9) y
O4 Mo3 O15 71.95(8) y
O17 Mo4 O16 105.56(13) y
O17 Mo4 O14 99.53(11) y
O16 Mo4 O14 101.36(11) y
O17 Mo4 O11 99.05(12) y
O16 Mo4 O11 91.06(11) y
O14 Mo4 O11 153.92(10) y
O17 Mo4 O10 93.65(11) y
O16 Mo4 O10 156.14(10) y
O14 Mo4 O10 88.98(9) y
O11 Mo4 O10 71.70(9) y
O17 Mo4 O15 163.30(10) y
O16 Mo4 O15 90.91(11) y
O14 Mo4 O15 73.94(8) y
O11 Mo4 O15 83.12(9) y
O10 Mo4 O15 71.18(8) y
O18 Mo5 O19 104.16(12) y
O18 Mo5 O20 98.68(11) y
O19 Mo5 O20 98.85(11) y
O18 Mo5 O9 101.47(11) y
O19 Mo5 O9 91.11(11) y
O20 Mo5 O9 154.58(9) y
O18 Mo5 O10 98.61(11) y
O19 Mo5 O10 154.55(10) y
O20 Mo5 O10 88.70(9) y
O9 Mo5 O10 73.15(9) y
O18 Mo5 O21 167.02(10) y
O19 Mo5 O21 87.20(10) y
O20 Mo5 O21 72.98(8) y
O9 Mo5 O21 84.30(9) y
O10 Mo5 O21 71.73(7) y
O22 Mo6 O23 105.25(13) y
O22 Mo6 O20 101.23(11) y
O23 Mo6 O20 98.34(11) y
O22 Mo6 O6 91.66(11) y
O23 Mo6 O6 99.20(11) y
O20 Mo6 O6 154.63(9) y
O22 Mo6 O4 157.44(11) y
O23 Mo6 O4 93.33(10) y
O20 Mo6 O4 88.35(9) y
O6 Mo6 O4 72.49(8) y
O22 Mo6 O21 90.28(11) y
O23 Mo6 O21 164.07(9) y
O20 Mo6 O21 74.69(9) y
O6 Mo6 O21 83.58(9) y
O4 Mo6 O21 72.43(8) y
O5 Mo7 O24 103.26(11) y
O5 Mo7 O21 101.43(10) y
O24 Mo7 O21 102.21(10) y
O5 Mo7 O15 100.97(10) y
O24 Mo7 O15 101.19(10) y
O21 Mo7 O15 142.69(9) y
O5 Mo7 O10 171.57(9) y
O24 Mo7 O10 85.13(9) y
O21 Mo7 O10 77.30(8) y
O15 Mo7 O10 76.20(8) y
O5 Mo7 O4 82.91(9) y
O24 Mo7 O4 173.76(9) y
O21 Mo7 O4 77.22(8) y
O15 Mo7 O4 76.40(8) y
O10 Mo7 O4 88.69(7) y
O27 Zn1 O26 94.23(13) y
O27 Zn1 N1 94.33(12) y
O26 Zn1 N1 95.82(13) y
O27 Zn1 O1 93.93(11) y
O26 Zn1 O1 171.34(11) y
N1 Zn1 O1 86.42(10) y
O27 Zn1 O28 87.44(12) y
O26 Zn1 O28 93.19(12) y
N1 Zn1 O28 170.66(11) y
O1 Zn1 O28 84.31(10) y
O27 Zn1 O25 170.99(12) y
O26 Zn1 O25 84.71(11) y
N1 Zn1 O25 94.68(11) y
O1 Zn1 O25 86.78(10) y
O28 Zn1 O25 83.70(11) y
Mo1 O1 Zn1 175.09(15) y
Mo1 O3 Mo3 110.92(10) y
Mo1 O3 N4 103.05(12) y
Mo3 O3 N4 140.89(14) y
Mo6 O4 Mo1 97.92(8) y
Mo6 O4 Mo3 152.48(11) y
Mo1 O4 Mo3 95.85(8) y
Mo6 O4 Mo7 99.91(9) y
Mo1 O4 Mo7 99.27(8) y
Mo3 O4 Mo7 101.23(8) y
Mo7 O5 Mo1 106.61(10) y
Mo1 O6 Mo6 110.99(10) y
Mo2 O7 O29 111.88(15) y
Mo2 O9 Mo5 110.45(11) y
Mo5 O10 Mo4 148.40(11) y
Mo5 O10 Mo2 96.98(9) y
Mo4 O10 Mo2 97.85(8) y
Mo5 O10 Mo7 102.10(8) y
Mo4 O10 Mo7 102.22(8) y
Mo2 O10 Mo7 101.02(8) y
Mo2 O11 Mo4 111.94(10) y
Mo3 O12 O28 131.47(13) y
Mo4 O14 Mo3 115.27(11) y
Mo7 O15 Mo3 109.98(10) y
Mo7 O15 Mo4 110.33(9) y
Mo3 O15 Mo4 91.45(8) y
Mo7 O15 N5 121.46(15) y
Mo3 O15 N5 110.65(13) y
Mo4 O15 N5 108.86(13) y
Mo6 O20 Mo5 116.58(11) y
Mo7 O21 Mo6 110.22(10) y
Mo7 O21 Mo5 108.62(9) y
Mo6 O21 Mo5 91.62(7) y
Mo6 O23 O25 148.17(13) y
Mo7 O24 Mo2 103.71(10) y
Zn1 O25 O23 114.41(11) y
Zn1 O28 O12 110.86(12) y
H30A O30 H30B 152(6) ?
N1 C1 C2 123.2(3) y
N1 C1 H1 118.4 ?
C2 C1 H1 118.4 ?
N2 C2 C1 120.7(4) y
N2 C2 C3 121.6(4) y
C1 C2 C3 117.7(3) y
C4 C3 C2 118.3(3) y
C4 C3 H3 120.8 ?
C2 C3 H3 120.8 ?
C3 C4 C5 120.9(4) y
C3 C4 H4 119.5 ?
C5 C4 H4 119.5 ?
N1 C5 C4 120.9(3) y
N1 C5 H5 119.5 ?
C4 C5 H5 119.5 ?
N3 C6 C7 120.3(4) y
N3 C6 H6 119.9 ?
C7 C6 H6 119.9 ?
N4 C7 C6 121.0(4) y
N4 C7 C8 122.1(4) y
C6 C7 C8 116.9(4) y
C9 C8 C7 121.1(4) y
C9 C8 H8 119.4 ?
C7 C8 H8 119.4 ?
C8 C9 C10 118.5(4) y
C8 C9 H9 120.7 ?
C10 C9 H9 120.7 ?
N3 C10 C9 119.4(5) y
N3 C10 H10 120.3 ?
C9 C10 H10 120.3 ?
N5 C11 C12 120.9(6) y
N5 C11 H11 119.5 ?
C12 C11 H11 119.5 ?
N6 C12 C13 123.8(6) y
N6 C12 C11 121.6(6) y
C13 C12 C11 114.5(5) y
C14 C13 C12 122.3(5) y
C14 C13 H13 118.9 ?
C12 C13 H13 118.9 ?
C13 C14 C15 121.4(6) y
C13 C14 H14 119.3 ?
C15 C14 H14 119.3 ?
N5 C15 C14 116.5(6) y
N5 C15 H15 121.8 ?
C14 C15 H15 121.8 ?
C17 C16 N8 121.2(4) y
C17 C16 C20 116.1(4) y
N8 C16 C20 122.6(4) y
N7 C17 C16 121.8(5) y
N7 C17 H17 119.1 ?
C16 C17 H17 119.1 ?
N7 C18 C19 120.3(5) y
N7 C18 H18 119.8 ?
C19 C18 H18 119.8 ?
C20 C19 C18 118.6(5) y
C20 C19 H19 120.7 ?
C18 C19 H19 120.7 ?
C19 C20 C16 120.4(4) y
C19 C20 H20 119.8 ?
C16 C20 H20 119.8 ?
N10 C21 C22 120.4(4) y
N10 C21 C25 123.3(3) y
C22 C21 C25 116.3(4) y
N9 C22 C21 120.6(4) y
N9 C22 H22 119.7 ?
C21 C22 H22 119.7 ?
N9 C23 C24 117.9(5) y
N9 C23 H23 121.1 ?
C24 C23 H23 121.1 ?
C25 C24 C23 121.4(5) y
C25 C24 H24 119.3 ?
C23 C24 H24 119.3 ?
C24 C25 C21 120.4(4) y
C24 C25 H25 119.8 ?
C21 C25 H25 119.8 ?
C1 N1 C5 118.9(3) y
C1 N1 Zn1 121.6(2) y
C5 N1 Zn1 119.3(2) y
C10 N3 C6 123.7(4) y
C10 N3 H3A 113(3) ?
C6 N3 H3A 121(3) ?
C7 N4 O3 103.8(3) y
C11 N5 C15 124.4(5) y
C11 N5 O15 125.1(4) y
C15 N5 O15 110.1(4) y
C17 N7 C18 122.6(4) y
C17 N7 H7A 122(3) ?
C18 N7 H7A 115(3) ?
C22 N9 C23 123.4(4) y
C22 N9 H9A 102(3) ?
C23 N9 H9A 135(3) ?

loop_
_geom_bond_atom_site_label_1
_geom_bond_atom_site_label_2
_geom_bond_distance
_geom_bond_publ_flag
Mo1 O2 1.717(2) y
Mo1 O1 1.725(2) y
Mo1 O3 1.904(2) y
Mo1 O6 1.928(2) y
Mo1 O4 2.153(2) y
Mo1 O5 2.432(2) y
Mo2 O7 1.711(3) y
Mo2 O8 1.720(3) y
Mo2 O9 1.904(2) y
Mo2 O11 1.928(2) y
Mo2 O10 2.168(2) y
Mo2 O24 2.555(3) y
Mo3 O13 1.722(2) y
Mo3 O12 1.725(2) y
Mo3 O14 1.927(2) y
Mo3 O3 1.979(2) y
Mo3 O4 2.156(2) y
Mo3 O15 2.260(2) y
Mo4 O17 1.713(3) y
Mo4 O16 1.721(2) y
Mo4 O14 1.919(2) y
Mo4 O11 2.010(2) y
Mo4 O10 2.162(2) y
Mo4 O15 2.277(2) y
Mo5 O18 1.709(2) y
Mo5 O19 1.731(2) y
Mo5 O20 1.926(2) y
Mo5 O9 1.994(2) y
Mo5 O10 2.108(2) y
Mo5 O21 2.308(2) y
Mo6 O22 1.713(2) y
Mo6 O23 1.721(2) y
Mo6 O20 1.912(2) y
Mo6 O6 2.006(2) y
Mo6 O4 2.145(2) y
Mo6 O21 2.246(2) y
Mo7 O5 1.736(2) y
Mo7 O24 1.742(2) y
Mo7 O21 1.863(2) y
Mo7 O15 1.907(2) y
Mo7 O10 2.258(2) y
Mo7 O4 2.266(2) y
Zn1 O27 2.062(3) y
Zn1 O26 2.077(3) y
Zn1 N1 2.110(3) y
Zn1 O1 2.113(2) y
Zn1 O28 2.134(3) y
Zn1 O25 2.157(3) y
O3 N4 3.006(5) y
O7 O29 2.902(4) y
O12 O28 2.804(4) y
O15 N5 2.677(4) y
O23 O25 2.792(4) y
O30 H30A 0.92(7) ?
O30 H30B 0.90(8) ?
C1 N1 1.334(5) y
C1 C2 1.392(5) y
C1 H1 0.9300 ?
C2 N2 1.375(5) y
C2 C3 1.401(5) y
C3 C4 1.373(6) y
C3 H3 0.9300 ?
C4 C5 1.379(6) y
C4 H4 0.9300 ?
C5 N1 1.347(5) y
C5 H5 0.9300 ?
C6 N3 1.339(6) y
C6 C7 1.372(6) y
C6 H6 0.9300 ?
C7 N4 1.359(6) y
C7 C8 1.395(6) y
C8 C9 1.366(6) y
C8 H8 0.9300 ?
C9 C10 1.390(7) y
C9 H9 0.9300 ?
C10 N3 1.296(7) y
C10 H10 0.9300 ?
C11 N5 1.315(8) y
C11 C12 1.414(7) y
C11 H11 0.9300 ?
C12 N6 1.342(8) y
C12 C13 1.365(9) y
C13 C14 1.352(8) y
C13 H13 0.9300 ?
C14 C15 1.365(8) y
C14 H14 0.9300 ?
C15 N5 1.324(8) y
C15 H15 0.9300 ?
C16 C17 1.388(6) y
C16 N8 1.395(6) y
C16 C20 1.405(6) y
C17 N7 1.298(6) y
C17 H17 0.9300 ?
C18 N7 1.316(7) y
C18 C19 1.374(8) y
C18 H18 0.9300 ?
C19 C20 1.369(7) y
C19 H19 0.9300 ?
C20 H20 0.9300 ?
C21 N10 1.355(6) y
C21 C22 1.394(5) y
C21 C25 1.413(6) y
C22 N9 1.322(6) y
C22 H22 0.9300 ?
C23 N9 1.340(7) y
C23 C24 1.367(6) y
C23 H23 0.9300 ?
C24 C25 1.344(7) y
C24 H24 0.9300 ?
C25 H25 0.9300 ?
N3 H3A 0.93(6) ?
N7 H7A 0.97(4) ?
N9 H9A 1.11(6) ?

loop_
_geom_hbond_atom_site_label_D
_geom_hbond_atom_site_label_H
_geom_hbond_atom_site_label_A
_geom_hbond_distance_DH
_geom_hbond_distance_HA
_geom_hbond_distance_DA
_geom_hbond_angle_DHA
_geom_hbond_site_symmetry_A
C23 H23 O16 0.93 2.65 3.244(5) 122.4 2_565
C23 H23 O2 0.93 2.51 3.072(5) 119.3 1_556
C25 H25 O20 0.93 2.61 3.480(5) 155.0 2_575
C20 H20 O14 0.93 2.46 3.383(5) 170.3 3_445
C18 H18 O29 0.93 2.61 3.344(7) 135.7 .
C18 H18 O5 0.93 2.63 3.486(6) 153.5 2_565
C8 H8 O17 0.93 2.56 3.303(5) 137.0 2_564
C6 H6 O3 0.93 2.57 3.310(5) 136.8 .
C6 H6 O13 0.93 2.65 3.319(5) 129.5 .
C10 H10 O9 0.93 2.85 3.415(6) 120.4 3_545
C14 H14 O32 0.93 2.48 3.169(11) 131.4 1_554
C14 H14 O30 0.93 2.76 3.595(9) 150.2 2_564
C13 H13 O23 0.93 2.43 3.285(6) 152.2 1_545
C11 H11 O13 0.93 2.78 3.378(6) 122.7 .
C1 H1 O7 0.93 2.57 3.483(4) 167.1 4_564
C5 H5 O6 0.93 2.75 3.428(4) 130.8 .
C4 H4 O32 0.93 2.77 3.538(9) 140.1 1_564
C3 H3 O18 0.93 2.73 3.417(5) 131.7 2_574
C3 H3 O20 0.93 2.68 3.362(4) 130.8 2_574
